data_7120087
loop_
_publ_author_name
'Jeon, Ie-Rang'
'Jeannin, Olivier'
'Cl\'erac, Rodolphe'
'Rouzi\`eres, Mathieu'
'Fourmigu\'e, Marc'

_publ_section_title
;
 Spin-state modulation of molecular Fe(III) complexes via inclusion in
 halogen-bonded supramolecular networks.
;
_journal_issue 36
_journal_name_full 'Chemical communications (Cambridge, England)'
_journal_page_first 4989
_journal_page_last 4992
_journal_paper_doi 10.1039/c7cc01943b
_journal_volume 53
_journal_year 2017
_chemical_formula_moiety 'C6 F3 I3, I, C32 H22 Fe N4 O2, C2 H3 N'
_chemical_formula_sum 'C40 H25 F3 Fe I4 N5 O2'
_chemical_formula_weight 1228.10
_space_group_crystal_system triclinic
_space_group_IT_number 2
_space_group_name_Hall '-P 1'
_space_group_name_H-M_alt 'P -1'
_symmetry_space_group_name_Hall '-P 1'
_symmetry_space_group_name_H-M 'P -1'
_atom_sites_solution_hydrogens geom
_atom_sites_solution_primary dual
_audit_creation_date 2017-02-08
_audit_creation_method
;
Olex2 1.2
(compiled Sep  9 2016 15:39:09 for OlexSys, GUI svn.r5227)
;
_audit_update_record
;
2017-03-13 deposited with the CCDC.
2017-03-31 downloaded from the CCDC.
;
_cell_angle_alpha 88.24(2)
_cell_angle_beta 88.46(2)
_cell_angle_gamma 61.525(18)
_cell_formula_units_Z 2
_cell_length_a 12.036(6)
_cell_length_b 12.136(6)
_cell_length_c 15.462(8)
_cell_measurement_reflns_used 6364
_cell_measurement_temperature 298
_cell_measurement_theta_max 27.87
_cell_measurement_theta_min 2.33
_cell_volume 1984.2(18)
_computing_cell_refinement 'SAINT v8.34A (Bruker, 2013)'
_computing_data_reduction 'SAINT v8.34A (Bruker, 2013)'
_computing_molecular_graphics 'Olex2 (Dolomanov et al., 2009)'
_computing_publication_material 'Olex2 (Dolomanov et al., 2009)'
_computing_structure_refinement 'ShelXL (Sheldrick, 2015)'
_computing_structure_solution 'ShelXT (Sheldrick, 2015)'
_diffrn_ambient_temperature 298
_diffrn_measured_fraction_theta_full 0.984
_diffrn_measured_fraction_theta_max 0.976
_diffrn_measurement_device_type 'Bruker APEX-II CCD'
_diffrn_measurement_method '\f and \w scans'
_diffrn_radiation_type MoK\a
_diffrn_radiation_wavelength 0.71073
_diffrn_reflns_av_R_equivalents 0.0577
_diffrn_reflns_av_unetI/netI 0.0390
_diffrn_reflns_Laue_measured_fraction_full 0.984
_diffrn_reflns_Laue_measured_fraction_max 0.976
_diffrn_reflns_limit_h_max 15
_diffrn_reflns_limit_h_min -15
_diffrn_reflns_limit_k_max 15
_diffrn_reflns_limit_k_min -15
_diffrn_reflns_limit_l_max 20
_diffrn_reflns_limit_l_min -20
_diffrn_reflns_number 49935
_diffrn_reflns_point_group_measured_fraction_full 0.984
_diffrn_reflns_point_group_measured_fraction_max 0.976
_diffrn_reflns_theta_full 26.000
_diffrn_reflns_theta_max 28.055
_diffrn_reflns_theta_min 2.298
_diffrn_standards_number 0
_exptl_absorpt_coefficient_mu 3.548
_exptl_absorpt_correction_T_max 0.7456
_exptl_absorpt_correction_T_min 0.5840
_exptl_absorpt_correction_type multi-scan
_exptl_absorpt_process_details
'SADABS-2014/3 (Bruker,2014) was used for absorption correction. wR2(int) was 0.1681 before and 0.0646 after correction. The Ratio of minimum to maximum transmission is 0.7833. The \l/2 correction factor is 0.00150.'
_exptl_crystal_colour 'dark brown'
_exptl_crystal_colour_modifier dark
_exptl_crystal_colour_primary brown
_exptl_crystal_density_diffrn 2.055
_exptl_crystal_description plate
_exptl_crystal_F_000 1162
_exptl_crystal_size_max 0.5
_exptl_crystal_size_mid 0.2
_exptl_crystal_size_min 0.06
_refine_diff_density_max 1.216
_refine_diff_density_min -1.339
_refine_diff_density_rms 0.199
_refine_ls_extinction_method none
_refine_ls_goodness_of_fit_ref 1.109
_refine_ls_hydrogen_treatment constr
_refine_ls_matrix_type full
_refine_ls_number_parameters 497
_refine_ls_number_reflns 9406
_refine_ls_number_restraints 0
_refine_ls_restrained_S_all 1.109
_refine_ls_R_factor_all 0.0741
_refine_ls_R_factor_gt 0.0522
_refine_ls_shift/su_max 0.001
_refine_ls_shift/su_mean 0.000
_refine_ls_structure_factor_coef Fsqd
_refine_ls_weighting_details 'w=1/[\s^2^(Fo^2^)+(0.0520P)^2^+12.1870P] where P=(Fo^2^+2Fc^2^)/3'
_refine_ls_weighting_scheme calc
_refine_ls_wR_factor_gt 0.1310
_refine_ls_wR_factor_ref 0.1490
_reflns_Friedel_coverage 0.000
_reflns_number_gt 7264
_reflns_number_total 9406
_reflns_threshold_expression 'I > 2\s(I)'
_cod_data_source_file c7cc01943b2.cif
_cod_data_source_block compound_4a
_cod_original_cell_volume 1984.3(17)
_cod_database_code 7120087
_shelx_space_group_comment
;
The symmetry employed for this shelxl refinement is uniquely defined
by the following loop, which should always be used as a source of
symmetry information in preference to the above space-group names.
They are only intended as comments.
;
_olex2_refinement_description
;
1. Fixed Uiso
 At 1.2 times of:
  All C(H) groups
 At 1.5 times of:
  All C(H,H,H) groups
2.a Aromatic/amide H refined with riding coordinates:
 C00K(H00K), C00N(H00N), C00P(H00P), C00R(H00R), C00T(H00T), C00V(H00V),
 C00W(H00W), C00Y(H00Y), C00Z(H00Z), C010(H010), C011(H011), C013(H013),
 C016(H016), C017(H017), C019(H019), C01A(H01A), C01B(H01B), C01C(H01C),
 C01D(H01D), C01E(H01E), C01F(H01F), C01G(H01G)
2.b Idealised Me refined as rotating group:
 C01J(H01H,H01I,H01J)
;
_shelx_shelxl_version_number 2016/4
_olex2_submission_special_instructions 'No special instructions were received'

loop_
_space_group_symop_operation_xyz
'x, y, z'
'-x, -y, -z'

loop_
_atom_site_label
_atom_site_type_symbol
_atom_site_fract_x
_atom_site_fract_y
_atom_site_fract_z
_atom_site_U_iso_or_equiv
_atom_site_adp_type
_atom_site_occupancy
_atom_site_site_symmetry_order
_atom_site_calc_flag
_atom_site_refinement_flags_posn
I001 I 0.68327(4) 0.65218(4) 0.15415(3) 0.04377(13) Uani 1 1 d .
I002 I 0.67957(5) 0.15305(4) 0.14351(3) 0.05062(14) Uani 1 1 d .
I003 I 0.83752(5) 0.82667(5) 0.19437(3) 0.05478(15) Uani 1 1 d .
I004 I 0.19425(5) 0.63908(6) 0.09901(5) 0.06813(18) Uani 1 1 d .
Fe05 Fe 0.20331(7) 0.31140(7) 0.35784(5) 0.02825(17) Uani 1 1 d .
F006 F 0.7727(4) 0.3585(4) 0.1538(3) 0.0537(10) Uani 1 1 d .
F007 F 0.3982(4) 0.7341(4) 0.1081(4) 0.0623(12) Uani 1 1 d .
F008 F 0.3941(5) 0.3498(5) 0.1002(3) 0.0623(12) Uani 1 1 d .
O009 O 0.2857(4) 0.2695(4) 0.4677(3) 0.0394(10) Uani 1 1 d .
N00A N 0.3703(4) 0.1631(4) 0.3053(3) 0.0290(9) Uani 1 1 d .
N00B N 0.1656(4) 0.3265(4) 0.2214(3) 0.0297(9) Uani 1 1 d .
C00C C 0.5860(6) 0.3495(6) 0.1250(4) 0.0416(14) Uani 1 1 d .
O00D O 0.1062(4) 0.2261(4) 0.3724(3) 0.0415(10) Uani 1 1 d .
N00E N 0.2601(4) 0.4546(5) 0.3419(3) 0.0320(10) Uani 1 1 d .
N00F N 0.0345(4) 0.4790(4) 0.3859(3) 0.0294(9) Uani 1 1 d .
C00G C 0.3572(5) 0.1320(5) 0.2201(4) 0.0291(11) Uani 1 1 d .
C00H C 0.1717(5) 0.5709(5) 0.3668(3) 0.0304(11) Uani 1 1 d .
C00I C 0.2478(5) 0.2218(5) 0.1769(3) 0.0287(11) Uani 1 1 d .
C00J C 0.4046(6) 0.2031(6) 0.4903(4) 0.0340(12) Uani 1 1 d .
C00K C 0.4400(6) 0.0227(6) 0.1787(4) 0.0374(13) Uani 1 1 d .
H00K H 0.511210 -0.037818 0.206985 0.045 Uiso 1 1 calc R
C00L C 0.2263(5) 0.2030(6) 0.0907(4) 0.0328(11) Uani 1 1 d .
C00M C 0.6476(6) 0.4197(6) 0.1361(4) 0.0390(13) Uani 1 1 d .
C00N C -0.0411(6) 0.7043(6) 0.4174(4) 0.0398(13) Uani 1 1 d .
H00N H -0.121013 0.716661 0.434009 0.048 Uiso 1 1 calc R
C00O C 0.3923(6) 0.5440(7) 0.1034(5) 0.0435(14) Uani 1 1 d .
C00P C 0.3123(7) 0.0920(6) 0.0497(4) 0.0424(14) Uani 1 1 d .
H00P H 0.299452 0.078041 -0.007033 0.051 Uiso 1 1 calc R
C00Q C 0.1983(7) 0.6719(6) 0.3699(4) 0.0412(14) Uani 1 1 d .
C00R C 0.4379(7) 0.2037(6) 0.5767(4) 0.0429(14) Uani 1 1 d .
H00R H 0.376003 0.252584 0.616589 0.051 Uiso 1 1 calc R
C00S C 0.5017(5) 0.1255(5) 0.4311(4) 0.0330(12) Uani 1 1 d .
C00T C 0.4784(5) 0.1068(5) 0.3435(4) 0.0328(12) Uani 1 1 d .
H00T H 0.547007 0.049279 0.311431 0.039 Uiso 1 1 calc R
C00U C 0.0489(5) 0.5882(5) 0.3906(4) 0.0317(11) Uani 1 1 d .
C00V C 0.0637(6) 0.4134(7) 0.1815(4) 0.0417(14) Uani 1 1 d .
H00V H 0.009088 0.485466 0.210951 0.050 Uiso 1 1 calc R
C00W C 0.1161(6) 0.2964(7) 0.0510(4) 0.0436(15) Uani 1 1 d .
H00W H 0.097999 0.287764 -0.005727 0.052 Uiso 1 1 calc R
C00X C 0.4595(6) 0.6076(6) 0.1129(5) 0.0423(14) Uani 1 1 d .
C00Y C -0.2370(7) 0.4155(8) 0.3968(6) 0.0557(19) Uani 1 1 d .
H00Y H -0.298214 0.497456 0.407721 0.067 Uiso 1 1 calc R
C00Z C 0.4154(7) 0.0043(6) 0.0939(4) 0.0433(14) Uani 1 1 d .
H00Z H 0.470625 -0.069687 0.066712 0.052 Uiso 1 1 calc R
C010 C 0.3210(7) 0.6498(7) 0.3449(5) 0.0487(16) Uani 1 1 d .
H010 H 0.341485 0.714598 0.344840 0.058 Uiso 1 1 calc R
C011 C -0.0775(5) 0.4872(6) 0.3937(4) 0.0391(13) Uani 1 1 d .
H011 H -0.144682 0.566206 0.404780 0.047 Uiso 1 1 calc R
C012 C -0.1072(6) 0.3870(6) 0.3870(4) 0.0399(13) Uani 1 1 d .
C013 C 0.1022(8) 0.7906(7) 0.3971(5) 0.0535(18) Uani 1 1 d .
H013 H 0.118559 0.858062 0.399005 0.064 Uiso 1 1 calc R
C014 C 0.4585(7) 0.4149(7) 0.1093(4) 0.0451(15) Uani 1 1 d .
C015 C 0.5877(6) 0.5481(6) 0.1300(4) 0.0392(13) Uani 1 1 d .
C016 C 0.6567(7) 0.0570(7) 0.5448(5) 0.0488(17) Uani 1 1 d .
H016 H 0.739592 0.010158 0.563320 0.059 Uiso 1 1 calc R
C017 C 0.6265(6) 0.0530(6) 0.4611(5) 0.0429(15) Uani 1 1 d .
H017 H 0.689452 0.001267 0.422815 0.051 Uiso 1 1 calc R
C018 C -0.0144(6) 0.2611(6) 0.3738(4) 0.0350(12) Uani 1 1 d .
C019 C 0.4097(7) 0.5315(8) 0.3206(5) 0.0521(18) Uani 1 1 d .
H019 H 0.491301 0.514808 0.305068 0.063 Uiso 1 1 calc R
C01A C 0.0362(6) 0.3998(7) 0.0968(4) 0.0477(17) Uani 1 1 d .
H01A H -0.037098 0.461458 0.071287 0.057 Uiso 1 1 calc R
C01B C 0.3753(6) 0.4372(6) 0.3197(4) 0.0418(14) Uani 1 1 d .
H01B H 0.435832 0.357720 0.302811 0.050 Uiso 1 1 calc R
C01C C 0.5603(7) 0.1332(7) 0.6027(5) 0.0454(16) Uani 1 1 d .
H01C H 0.580155 0.135719 0.660079 0.054 Uiso 1 1 calc R
C01D C -0.0550(7) 0.1711(7) 0.3645(5) 0.0500(16) Uani 1 1 d .
H01D H 0.004129 0.088869 0.352207 0.060 Uiso 1 1 calc R
C01E C -0.2721(8) 0.3253(9) 0.3906(7) 0.068(2) Uani 1 1 d .
H01E H -0.356447 0.344848 0.397803 0.082 Uiso 1 1 calc R
C01F C -0.0136(7) 0.8057(6) 0.4202(5) 0.0475(16) Uani 1 1 d .
H01F H -0.076121 0.883718 0.438116 0.057 Uiso 1 1 calc R
C01G C -0.1796(8) 0.2019(8) 0.3730(6) 0.059(2) Uani 1 1 d .
H01G H -0.203679 0.140225 0.367105 0.071 Uiso 1 1 calc R
N01H N 0.2077(10) 0.9424(10) 0.2446(7) 0.092(3) Uani 1 1 d .
C01I C 0.1443(9) 0.9700(10) 0.1880(7) 0.069(2) Uani 1 1 d .
C01J C 0.0626(12) 1.0102(13) 0.1141(10) 0.110(5) Uani 1 1 d .
H01H H 0.091688 1.051399 0.072496 0.164 Uiso 1 1 calc GR
H01I H -0.022105 1.067367 0.132268 0.164 Uiso 1 1 calc GR
H01J H 0.063811 0.938655 0.088354 0.164 Uiso 1 1 calc GR

loop_
_atom_site_aniso_label
_atom_site_aniso_U_11
_atom_site_aniso_U_22
_atom_site_aniso_U_33
_atom_site_aniso_U_23
_atom_site_aniso_U_13
_atom_site_aniso_U_12
I001 0.0358(2) 0.0335(2) 0.0631(3) -0.00220(18) 0.00119(18) -0.01735(17)
I002 0.0558(3) 0.0375(2) 0.0636(3) -0.00398(19) 0.0050(2) -0.0264(2)
I003 0.0597(3) 0.0495(3) 0.0596(3) 0.0062(2) -0.0223(2) -0.0289(2)
I004 0.0414(3) 0.0708(4) 0.0958(4) 0.0163(3) -0.0184(3) -0.0298(3)
Fe05 0.0221(3) 0.0269(4) 0.0305(4) 0.0011(3) -0.0001(3) -0.0075(3)
F006 0.040(2) 0.039(2) 0.081(3) -0.002(2) 0.002(2) -0.0188(17)
F007 0.038(2) 0.040(2) 0.104(4) 0.010(2) -0.005(2) -0.0162(18)
F008 0.062(3) 0.063(3) 0.083(3) 0.004(2) -0.006(2) -0.047(2)
O009 0.029(2) 0.046(2) 0.032(2) 0.0006(17) -0.0006(16) -0.0086(18)
N00A 0.022(2) 0.029(2) 0.030(2) 0.0032(17) 0.0042(17) -0.0077(17)
N00B 0.023(2) 0.027(2) 0.031(2) -0.0002(17) -0.0010(17) -0.0046(17)
C00C 0.047(3) 0.037(3) 0.046(3) -0.001(3) 0.008(3) -0.025(3)
O00D 0.032(2) 0.038(2) 0.054(3) 0.0014(19) 0.0058(19) -0.0168(18)
N00E 0.026(2) 0.036(3) 0.032(2) -0.0003(19) -0.0002(18) -0.0140(19)
N00F 0.024(2) 0.029(2) 0.028(2) 0.0016(17) 0.0000(16) -0.0066(18)
C00G 0.025(2) 0.026(3) 0.032(3) 0.000(2) 0.004(2) -0.009(2)
C00H 0.034(3) 0.032(3) 0.023(2) 0.001(2) -0.002(2) -0.014(2)
C00I 0.025(2) 0.031(3) 0.026(2) 0.000(2) 0.0030(19) -0.011(2)
C00J 0.036(3) 0.033(3) 0.037(3) 0.009(2) -0.009(2) -0.019(2)
C00K 0.033(3) 0.030(3) 0.041(3) 0.002(2) 0.001(2) -0.009(2)
C00L 0.034(3) 0.034(3) 0.036(3) -0.001(2) 0.002(2) -0.021(2)
C00M 0.036(3) 0.035(3) 0.047(3) -0.002(3) 0.005(3) -0.017(3)
C00N 0.037(3) 0.036(3) 0.039(3) -0.003(2) 0.005(2) -0.011(3)
C00O 0.037(3) 0.049(4) 0.046(4) 0.007(3) -0.004(3) -0.022(3)
C00P 0.052(4) 0.039(3) 0.034(3) -0.004(2) 0.001(3) -0.021(3)
C00Q 0.048(4) 0.035(3) 0.042(3) 0.003(3) -0.005(3) -0.021(3)
C00R 0.052(4) 0.038(3) 0.041(3) 0.004(3) -0.010(3) -0.023(3)
C00S 0.031(3) 0.030(3) 0.040(3) 0.004(2) -0.007(2) -0.016(2)
C00T 0.024(2) 0.032(3) 0.040(3) 0.003(2) 0.000(2) -0.011(2)
C00U 0.031(3) 0.034(3) 0.027(3) -0.001(2) 0.000(2) -0.013(2)
C00V 0.031(3) 0.047(4) 0.034(3) 0.002(3) -0.003(2) -0.008(3)
C00W 0.043(3) 0.049(4) 0.034(3) 0.003(3) -0.005(3) -0.018(3)
C00X 0.039(3) 0.040(3) 0.049(4) 0.003(3) 0.003(3) -0.020(3)
C00Y 0.034(3) 0.053(4) 0.078(5) 0.003(4) -0.002(3) -0.019(3)
C00Z 0.047(4) 0.040(3) 0.043(3) -0.008(3) 0.008(3) -0.021(3)
C010 0.053(4) 0.048(4) 0.059(4) 0.003(3) -0.001(3) -0.036(3)
C011 0.025(3) 0.040(3) 0.047(3) 0.002(3) 0.001(2) -0.011(2)
C012 0.032(3) 0.044(3) 0.041(3) 0.003(3) -0.002(2) -0.016(3)
C013 0.076(5) 0.036(4) 0.056(4) -0.007(3) -0.001(4) -0.032(4)
C014 0.047(4) 0.056(4) 0.043(3) 0.000(3) 0.003(3) -0.034(3)
C015 0.037(3) 0.041(3) 0.045(3) -0.002(3) 0.007(3) -0.023(3)
C016 0.038(3) 0.051(4) 0.058(4) 0.017(3) -0.019(3) -0.022(3)
C017 0.030(3) 0.040(3) 0.060(4) 0.008(3) -0.006(3) -0.019(3)
C018 0.035(3) 0.042(3) 0.032(3) 0.005(2) -0.005(2) -0.021(3)
C019 0.036(3) 0.064(5) 0.059(4) 0.008(4) 0.002(3) -0.027(3)
C01A 0.033(3) 0.059(4) 0.035(3) 0.009(3) -0.006(2) -0.009(3)
C01B 0.030(3) 0.041(3) 0.049(4) 0.003(3) 0.002(3) -0.013(3)
C01C 0.056(4) 0.046(4) 0.046(4) 0.014(3) -0.022(3) -0.035(3)
C01D 0.049(4) 0.048(4) 0.057(4) 0.006(3) -0.010(3) -0.027(3)
C01E 0.044(4) 0.075(6) 0.094(7) 0.012(5) -0.012(4) -0.036(4)
C01F 0.056(4) 0.031(3) 0.050(4) -0.007(3) 0.006(3) -0.016(3)
C01G 0.054(4) 0.060(5) 0.079(6) 0.012(4) -0.013(4) -0.040(4)
N01H 0.098(7) 0.103(8) 0.087(7) -0.005(6) 0.005(6) -0.059(6)
C01I 0.056(5) 0.072(6) 0.077(6) 0.002(5) 0.011(5) -0.029(4)
C01J 0.093(8) 0.104(10) 0.154(13) 0.036(9) -0.052(8) -0.065(8)

loop_
_atom_type_symbol
_atom_type_description
_atom_type_scat_dispersion_real
_atom_type_scat_dispersion_imag
_atom_type_scat_source
C C 0.0033 0.0016 'International Tables Vol C Tables 4.2.6.8 and 6.1.1.4'
H H 0.0000 0.0000 'International Tables Vol C Tables 4.2.6.8 and 6.1.1.4'
F F 0.0171 0.0103 'International Tables Vol C Tables 4.2.6.8 and 6.1.1.4'
Fe Fe 0.3463 0.8444 'International Tables Vol C Tables 4.2.6.8 and 6.1.1.4'
I I -0.4742 1.8119 'International Tables Vol C Tables 4.2.6.8 and 6.1.1.4'
N N 0.0061 0.0033 'International Tables Vol C Tables 4.2.6.8 and 6.1.1.4'
O O 0.0106 0.0060 'International Tables Vol C Tables 4.2.6.8 and 6.1.1.4'

loop_
_geom_angle_atom_site_label_1
_geom_angle_atom_site_label_2
_geom_angle_atom_site_label_3
_geom_angle
O009 Fe05 N00A 87.48(18)
O009 Fe05 N00B 163.53(17)
O009 Fe05 N00E 87.9(2)
O009 Fe05 N00F 101.89(18)
N00A Fe05 N00B 76.75(17)
N00A Fe05 N00E 96.71(19)
N00A Fe05 N00F 168.25(17)
N00B Fe05 N00E 89.23(19)
O00D Fe05 O009 98.9(2)
O00D Fe05 N00A 98.64(19)
O00D Fe05 N00B 88.3(2)
O00D Fe05 N00E 163.46(18)
O00D Fe05 N00F 87.02(19)
N00F Fe05 N00B 93.23(17)
N00F Fe05 N00E 76.79(19)
C00J O009 Fe05 133.0(4)
C00G N00A Fe05 114.1(3)
C00T N00A Fe05 125.1(4)
C00T N00A C00G 120.7(5)
C00I N00B Fe05 113.1(3)
C00V N00B Fe05 127.0(4)
C00V N00B C00I 118.9(5)
C00M C00C I002 121.4(5)
C014 C00C I002 121.5(5)
C014 C00C C00M 116.8(6)
C018 O00D Fe05 134.4(4)
C00H N00E Fe05 114.8(4)
C01B N00E Fe05 126.5(4)
C01B N00E C00H 118.2(5)
C00U N00F Fe05 115.1(3)
C011 N00F Fe05 124.6(4)
C011 N00F C00U 120.2(5)
N00A C00G C00I 115.0(5)
C00K C00G N00A 125.4(5)
C00K C00G C00I 119.6(5)
N00E C00H C00Q 122.1(5)
N00E C00H C00U 117.7(5)
C00Q C00H C00U 120.2(5)
N00B C00I C00G 117.8(5)
N00B C00I C00L 122.0(5)
C00L C00I C00G 120.2(5)
O009 C00J C00R 119.4(6)
O009 C00J C00S 122.5(5)
C00R C00J C00S 118.0(6)
C00G C00K H00K 120.4
C00G C00K C00Z 119.3(6)
C00Z C00K H00K 120.4
C00P C00L C00I 119.1(5)
C00P C00L C00W 123.4(6)
C00W C00L C00I 117.5(6)
F006 C00M C00C 118.5(6)
F006 C00M C015 118.6(6)
C015 C00M C00C 122.9(6)
C00U C00N H00N 119.6
C00U C00N C01F 120.8(6)
C01F C00N H00N 119.6
C00X C00O I004 121.1(5)
C00X C00O C014 117.1(6)
C014 C00O I004 121.1(5)
C00L C00P H00P 120.2
C00Z C00P C00L 119.7(6)
C00Z C00P H00P 120.2
C00H C00Q C010 117.8(6)
C00H C00Q C013 119.3(6)
C010 C00Q C013 122.9(7)
C00J C00R H00R 119.6
C01C C00R C00J 120.8(7)
C01C C00R H00R 119.6
C00J C00S C00T 123.6(5)
C017 C00S C00J 119.2(6)
C017 C00S C00T 116.9(6)
N00A C00T C00S 125.7(5)
N00A C00T H00T 117.1
C00S C00T H00T 117.1
N00F C00U C00H 114.9(5)
C00N C00U N00F 126.5(5)
C00N C00U C00H 118.6(6)
N00B C00V H00V 119.0
N00B C00V C01A 122.0(6)
C01A C00V H00V 119.0
C00L C00W H00W 120.4
C01A C00W C00L 119.2(6)
C01A C00W H00W 120.4
F007 C00X C00O 119.0(6)
F007 C00X C015 118.0(6)
C00O C00X C015 123.0(6)
C012 C00Y H00Y 119.4
C01E C00Y H00Y 119.4
C01E C00Y C012 121.3(8)
C00K C00Z H00Z 119.0
C00P C00Z C00K 122.1(6)
C00P C00Z H00Z 119.0
C00Q C010 H010 120.3
C019 C010 C00Q 119.4(6)
C019 C010 H010 120.3
N00F C011 H011 116.7
N00F C011 C012 126.5(6)
C012 C011 H011 116.7
C011 C012 C00Y 118.1(6)
C018 C012 C00Y 118.8(6)
C018 C012 C011 123.0(6)
C00Q C013 H013 120.0
C01F C013 C00Q 119.9(7)
C01F C013 H013 120.0
F008 C014 C00C 118.6(7)
F008 C014 C00O 118.3(6)
C00C C014 C00O 123.1(6)
C00M C015 I001 121.7(5)
C00M C015 C00X 117.0(6)
C00X C015 I001 121.2(5)
C017 C016 H016 120.6
C017 C016 C01C 118.8(6)
C01C C016 H016 120.6
C00S C017 H017 119.2
C016 C017 C00S 121.6(7)
C016 C017 H017 119.2
O00D C018 C012 122.4(6)
O00D C018 C01D 119.5(6)
C01D C018 C012 118.1(6)
C010 C019 H019 120.5
C010 C019 C01B 118.9(6)
C01B C019 H019 120.5
C00V C01A H01A 119.8
C00W C01A C00V 120.5(6)
C00W C01A H01A 119.8
N00E C01B C019 123.5(6)
N00E C01B H01B 118.2
C019 C01B H01B 118.2
C00R C01C C016 121.5(6)
C00R C01C H01C 119.2
C016 C01C H01C 119.2
C018 C01D H01D 119.3
C01G C01D C018 121.3(7)
C01G C01D H01D 119.3
C00Y C01E H01E 120.4
C00Y C01E C01G 119.2(7)
C01G C01E H01E 120.4
C00N C01F H01F 119.5
C013 C01F C00N 121.1(6)
C013 C01F H01F 119.5
C01D C01G C01E 121.1(7)
C01D C01G H01G 119.4
C01E C01G H01G 119.4
N01H C01I C01J 177.7(13)
C01I C01J H01H 109.5
C01I C01J H01I 109.5
C01I C01J H01J 109.5
H01H C01J H01I 109.5
H01H C01J H01J 109.5
H01I C01J H01J 109.5

loop_
_geom_bond_atom_site_label_1
_geom_bond_atom_site_label_2
_geom_bond_distance
I001 C015 2.120(6)
I002 C00C 2.109(7)
I004 C00O 2.098(7)
Fe05 O009 1.919(4)
Fe05 N00A 2.119(4)
Fe05 N00B 2.154(5)
Fe05 O00D 1.901(5)
Fe05 N00E 2.156(5)
Fe05 N00F 2.127(4)
F006 C00M 1.355(7)
F007 C00X 1.350(8)
F008 C014 1.356(8)
O009 C00J 1.315(7)
N00A C00G 1.414(7)
N00A C00T 1.296(7)
N00B C00I 1.373(7)
N00B C00V 1.329(7)
C00C C00M 1.388(9)
C00C C014 1.375(10)
O00D C018 1.303(7)
N00E C00H 1.360(7)
N00E C01B 1.336(8)
N00F C00U 1.420(8)
N00F C011 1.306(8)
C00G C00I 1.415(7)
C00G C00K 1.386(8)
C00H C00Q 1.410(9)
C00H C00U 1.430(8)
C00I C00L 1.410(8)
C00J C00R 1.406(9)
C00J C00S 1.426(9)
C00K H00K 0.9300
C00K C00Z 1.399(9)
C00L C00P 1.405(9)
C00L C00W 1.410(9)
C00M C015 1.372(9)
C00N H00N 0.9300
C00N C00U 1.374(8)
C00N C01F 1.420(10)
C00O C00X 1.371(10)
C00O C014 1.380(10)
C00P H00P 0.9300
C00P C00Z 1.371(10)
C00Q C010 1.413(10)
C00Q C013 1.418(10)
C00R H00R 0.9300
C00R C01C 1.369(10)
C00S C00T 1.437(9)
C00S C017 1.413(8)
C00T H00T 0.9300
C00V H00V 0.9300
C00V C01A 1.392(9)
C00W H00W 0.9300
C00W C01A 1.367(10)
C00X C015 1.385(9)
C00Y H00Y 0.9300
C00Y C012 1.434(9)
C00Y C01E 1.355(12)
C00Z H00Z 0.9300
C010 H010 0.9300
C010 C019 1.376(11)
C011 H011 0.9300
C011 C012 1.429(10)
C012 C018 1.416(9)
C013 H013 0.9300
C013 C01F 1.356(11)
C016 H016 0.9300
C016 C017 1.362(10)
C016 C01C 1.405(11)
C017 H017 0.9300
C018 C01D 1.407(9)
C019 H019 0.9300
C019 C01B 1.390(10)
C01A H01A 0.9300
C01B H01B 0.9300
C01C H01C 0.9300
C01D H01D 0.9300
C01D C01G 1.365(11)
C01E H01E 0.9300
C01E C01G 1.406(13)
C01F H01F 0.9300
C01G H01G 0.9300
N01H C01I 1.111(13)
C01I C01J 1.442(16)
C01J H01H 0.9600
C01J H01I 0.9600
C01J H01J 0.9600

loop_
_geom_torsion_atom_site_label_1
_geom_torsion_atom_site_label_2
_geom_torsion_atom_site_label_3
_geom_torsion_atom_site_label_4
_geom_torsion
I002 C00C C00M F006 4.3(9)
I002 C00C C00M C015 -175.7(5)
I002 C00C C014 F008 -4.3(9)
I002 C00C C014 C00O 174.9(5)
I004 C00O C00X F007 -8.7(9)
I004 C00O C00X C015 169.3(5)
I004 C00O C014 F008 9.0(9)
I004 C00O C014 C00C -170.2(5)
Fe05 O009 C00J C00R 171.1(5)
Fe05 O009 C00J C00S -11.6(9)
Fe05 N00A C00G C00I 14.5(6)
Fe05 N00A C00G C00K -164.2(5)
Fe05 N00A C00T C00S 6.8(8)
Fe05 N00B C00I C00G -12.2(6)
Fe05 N00B C00I C00L 168.4(4)
Fe05 N00B C00V C01A -165.9(5)
Fe05 O00D C018 C012 -17.7(9)
Fe05 O00D C018 C01D 164.1(5)
Fe05 N00E C00H C00Q 172.6(4)
Fe05 N00E C00H C00U -7.0(6)
Fe05 N00E C01B C019 -172.0(5)
Fe05 N00F C00U C00H 6.3(6)
Fe05 N00F C00U C00N -171.8(5)
Fe05 N00F C011 C012 1.5(9)
F006 C00M C015 I001 -3.4(8)
F006 C00M C015 C00X -179.2(6)
F007 C00X C015 I001 3.0(9)
F007 C00X C015 C00M 178.9(6)
O009 C00J C00R C01C 178.3(6)
O009 C00J C00S C00T -3.6(9)
O009 C00J C00S C017 -177.4(6)
N00A C00G C00I N00B -1.3(7)
N00A C00G C00I C00L 178.1(5)
N00A C00G C00K C00Z -179.9(6)
N00B C00I C00L C00P -178.2(6)
N00B C00I C00L C00W -0.1(9)
N00B C00V C01A C00W -1.6(12)
C00C C00M C015 I001 176.7(5)
C00C C00M C015 C00X 0.8(10)
O00D C018 C01D C01G 174.3(7)
N00E C00H C00Q C010 1.0(9)
N00E C00H C00Q C013 -179.5(6)
N00E C00H C00U N00F 0.5(7)
N00E C00H C00U C00N 178.8(5)
N00F C011 C012 C00Y -179.4(7)
N00F C011 C012 C018 2.6(10)
C00G N00A C00T C00S -176.5(5)
C00G C00I C00L C00P 2.5(8)
C00G C00I C00L C00W -179.4(6)
C00G C00K C00Z C00P 0.8(10)
C00H N00E C01B C019 -0.1(10)
C00H C00Q C010 C019 -1.5(10)
C00H C00Q C013 C01F 0.5(11)
C00I N00B C00V C01A 1.7(10)
C00I C00G C00K C00Z 1.5(9)
C00I C00L C00P C00Z -0.2(9)
C00I C00L C00W C01A 0.2(10)
C00J C00R C01C C016 -0.6(10)
C00J C00S C00T N00A 5.0(10)
C00J C00S C017 C016 -1.1(10)
C00K C00G C00I N00B 177.5(5)
C00K C00G C00I C00L -3.1(8)
C00L C00P C00Z C00K -1.5(10)
C00L C00W C01A C00V 0.6(11)
C00M C00C C014 F008 -178.4(6)
C00M C00C C014 C00O 0.9(10)
C00O C00X C015 I001 -175.0(5)
C00O C00X C015 C00M 0.9(10)
C00P C00L C00W C01A 178.2(7)
C00Q C00H C00U N00F -179.1(5)
C00Q C00H C00U C00N -0.8(8)
C00Q C010 C019 C01B 1.3(11)
C00Q C013 C01F C00N -0.3(11)
C00R C00J C00S C00T 173.7(6)
C00R C00J C00S C017 -0.1(9)
C00S C00J C00R C01C 1.0(9)
C00T N00A C00G C00I -162.6(5)
C00T N00A C00G C00K 18.8(9)
C00T C00S C017 C016 -175.3(6)
C00U N00F C011 C012 177.3(6)
C00U C00H C00Q C010 -179.4(6)
C00U C00H C00Q C013 0.1(9)
C00U C00N C01F C013 -0.5(11)
C00V N00B C00I C00G 178.5(6)
C00V N00B C00I C00L -0.9(9)
C00W C00L C00P C00Z -178.1(6)
C00X C00O C014 F008 179.9(6)
C00X C00O C014 C00C 0.7(11)
C00Y C012 C018 O00D -173.5(6)
C00Y C012 C018 C01D 4.7(9)
C00Y C01E C01G C01D 1.7(14)
C010 C00Q C013 C01F 179.9(7)
C010 C019 C01B N00E -0.5(11)
C011 N00F C00U C00H -169.9(5)
C011 N00F C00U C00N 11.9(9)
C011 C012 C018 O00D 4.5(10)
C011 C012 C018 C01D -177.3(6)
C012 C00Y C01E C01G -0.8(14)
C012 C018 C01D C01G -3.9(10)
C013 C00Q C010 C019 179.0(7)
C014 C00C C00M F006 178.4(6)
C014 C00C C00M C015 -1.7(10)
C014 C00O C00X F007 -179.6(6)
C014 C00O C00X C015 -1.6(11)
C017 C00S C00T N00A 178.9(6)
C017 C016 C01C C00R -0.6(11)
C018 C01D C01G C01E 0.7(13)
C01B N00E C00H C00Q -0.2(8)
C01B N00E C00H C00U -179.8(5)
C01C C016 C017 C00S 1.5(10)
C01E C00Y C012 C011 179.5(8)
C01E C00Y C012 C018 -2.4(12)
C01F C00N C00U N00F 179.1(6)
C01F C00N C00U C00H 1.0(9)
